data_7251744
loop_
_publ_author_name
'Manik, Soumen K.'
'Ali, Sk Asraf'
'Sepay, Nayim'
'Deb, Aniruddha'
'Shit, Manik'
'Barik, Paritosh'
'Rath, Jyotirmoy'
'Maity, Kankan K.'
'Pal, Sudhir C.'
'Samanta, Shubhankar'
'Hazra, Nirmal K.'

_publ_section_title
;
 A regioselective sustainable neat approach to
 naphtho[2,3-<i>b</i>]thiophene-4,9-dione: detailed mechanistic study and
 DFT analysis.
;
_journal_issue 7
_journal_name_full 'RSC advances'
_journal_page_first 6090
_journal_page_last 6105
_journal_paper_doi 10.1039/d5ra08362a
_journal_volume 16
_journal_year 2026
_chemical_formula_moiety 'C24 H19 N O6 S'
_chemical_formula_sum 'C24 H19 N O6 S'
_chemical_formula_weight 449.46
_space_group_crystal_system orthorhombic
_space_group_IT_number 60
_space_group_name_Hall '-P 2n 2ab'
_space_group_name_H-M_alt 'P b c n'
_atom_sites_solution_hydrogens geom
_audit_creation_method SHELXL-2016/6
_audit_update_record
;
2024-01-30 deposited with the CCDC.	2026-01-23 downloaded from the CCDC.
;
_cell_angle_alpha 90
_cell_angle_beta 90
_cell_angle_gamma 90
_cell_formula_units_Z 8
_cell_length_a 13.391(3)
_cell_length_b 9.952(3)
_cell_length_c 33.797(9)
_cell_measurement_reflns_used 9823
_cell_measurement_temperature 296(2)
_cell_measurement_theta_max 27.11
_cell_measurement_theta_min 2.39
_cell_volume 4504(2)
_computing_cell_refinement 'Bruker SAINT'
_computing_data_collection 'Bruker APEX2'
_computing_data_reduction 'Bruker SAINT'
_computing_structure_refinement 'SHELXL-2016/6 (Sheldrick, 2016)'
_computing_structure_solution 'SHELXT 2018/2 (Sheldrick, 2018)'
_diffrn_ambient_temperature 296(2)
_diffrn_measured_fraction_theta_full 1.000
_diffrn_measured_fraction_theta_max 0.996
_diffrn_measurement_device_type 'Bruker APEX-II CCD'
_diffrn_measurement_method '\f and \w scans'
_diffrn_radiation_type MoK\a
_diffrn_radiation_wavelength 0.71073
_diffrn_reflns_av_R_equivalents 0.0905
_diffrn_reflns_av_unetI/netI 0.0469
_diffrn_reflns_Laue_measured_fraction_full 1.000
_diffrn_reflns_Laue_measured_fraction_max 0.996
_diffrn_reflns_limit_h_max 16
_diffrn_reflns_limit_h_min -16
_diffrn_reflns_limit_k_max 11
_diffrn_reflns_limit_k_min -12
_diffrn_reflns_limit_l_max 39
_diffrn_reflns_limit_l_min -40
_diffrn_reflns_number 40656
_diffrn_reflns_point_group_measured_fraction_full 1.000
_diffrn_reflns_point_group_measured_fraction_max 0.996
_diffrn_reflns_theta_full 25.242
_diffrn_reflns_theta_max 25.498
_diffrn_reflns_theta_min 1.205
_exptl_absorpt_coefficient_mu 0.184
_exptl_crystal_colour yellow
_exptl_crystal_density_diffrn 1.326
_exptl_crystal_description block
_exptl_crystal_F_000 1872.0
_refine_diff_density_max 0.315
_refine_diff_density_min -0.325
_refine_diff_density_rms 0.042
_refine_ls_extinction_coef 0.0010(4)
_refine_ls_extinction_expression Fc^*^=kFc[1+0.001xFc^2^\l^3^/sin(2\q)]^-1/4^
_refine_ls_extinction_method 'SHELXL-2016/6 (Sheldrick 2016)'
_refine_ls_goodness_of_fit_ref 1.028
_refine_ls_hydrogen_treatment constr
_refine_ls_matrix_type full
_refine_ls_number_parameters 292
_refine_ls_number_reflns 4171
_refine_ls_number_restraints 0
_refine_ls_restrained_S_all 1.028
_refine_ls_R_factor_all 0.1150
_refine_ls_R_factor_gt 0.0616
_refine_ls_shift/su_max 0.167
_refine_ls_shift/su_mean 0.013
_refine_ls_structure_factor_coef Fsqd
_refine_ls_weighting_details 'w=1/[\s^2^(Fo^2^)+(0.0718P)^2^+3.1170P] where P=(Fo^2^+2Fc^2^)/3'
_refine_ls_weighting_scheme calc
_refine_ls_wR_factor_gt 0.1512
_refine_ls_wR_factor_ref 0.1847
_reflns_Friedel_coverage 0.000
_reflns_number_gt 2341
_reflns_number_total 4171
_reflns_threshold_expression 'I > 2\s(I)'
_cod_data_source_file d5ra08362a2.cif
_cod_data_source_block shelx
_cod_database_code 7251744
_shelx_shelxl_version_number 2016/6
_shelx_space_group_comment
;
The symmetry employed for this shelxl refinement is uniquely defined
by the following loop, which should always be used as a source of
symmetry information in preference to the above space-group names.
They are only intended as comments.
;

loop_
_space_group_symop_operation_xyz
'x, y, z'
'-x+1/2, -y+1/2, z+1/2'
'-x, y, -z+1/2'
'x+1/2, -y+1/2, -z'
'-x, -y, -z'
'x-1/2, y-1/2, -z-1/2'
'x, -y, z-1/2'
'-x-1/2, y-1/2, z'

loop_
_atom_site_label
_atom_site_type_symbol
_atom_site_fract_x
_atom_site_fract_y
_atom_site_fract_z
_atom_site_U_iso_or_equiv
_atom_site_adp_type
_atom_site_occupancy
_atom_site_site_symmetry_order
_atom_site_calc_flag
_atom_site_refinement_flags_posn
_atom_site_refinement_flags_adp
_atom_site_refinement_flags_occupancy
_atom_site_disorder_assembly
_atom_site_disorder_group
S1 S 0.27760(7) 1.04267(11) 0.36613(3) 0.0679(3) Uani 1 1 d . . . . .
N1 N 0.4378(2) 1.0719(3) 0.31567(8) 0.0627(8) Uani 1 1 d . . . . .
C12 C 0.4042(2) 1.0318(3) 0.34848(10) 0.0568(8) Uani 1 1 d . . . . .
O3 O 0.4856(2) 0.7648(3) 0.34006(9) 0.0890(9) Uani 1 1 d . . . . .
C11 C 0.4706(2) 0.9568(3) 0.37810(9) 0.0576(9) Uani 1 1 d . . . . .
C8 C 0.3041(3) 0.9194(4) 0.40135(10) 0.0620(9) Uani 1 1 d . . . . .
C13 C 0.3792(2) 1.1490(4) 0.28901(10) 0.0611(9) Uani 1 1 d . . . . .
C9 C 0.3998(3) 0.8831(3) 0.40484(10) 0.0598(9) Uani 1 1 d . . . . .
O1 O 0.1362(2) 0.8852(4) 0.41792(9) 0.1037(10) Uani 1 1 d . . . . .
C10 C 0.4330(3) 0.7769(4) 0.43250(11) 0.0734(11) Uani 1 1 d . . . . .
C14 C 0.3759(3) 1.1095(4) 0.24957(10) 0.0674(10) Uani 1 1 d . . . . .
H14 H 0.408748 1.031826 0.241478 0.081 Uiso 1 1 calc R U . . .
O2 O 0.5194(2) 0.7410(3) 0.43358(9) 0.1009(10) Uani 1 1 d . . . . .
C7 C 0.2232(3) 0.8540(5) 0.42453(11) 0.0760(11) Uani 1 1 d . . . . .
O4 O 0.6270(2) 0.8784(3) 0.35009(10) 0.1043(10) Uani 1 1 d . . . . .
C5 C 0.3546(3) 0.7174(4) 0.45802(11) 0.0751(11) Uani 1 1 d . . . . .
C18 C 0.3335(3) 1.2646(4) 0.30028(12) 0.0858(13) Uani 1 1 d . . . . .
H18 H 0.336298 1.292239 0.326544 0.103 Uiso 1 1 calc R U . . .
C19 C 0.5402(3) 0.8634(4) 0.35474(11) 0.0717(10) Uani 1 1 d . . . . .
C6 C 0.2545(4) 0.7524(4) 0.45386(11) 0.0762(12) Uani 1 1 d . . . . .
C16 C 0.2778(3) 1.3010(5) 0.23377(13) 0.0912(14) Uani 1 1 d . . . . .
H16 H 0.243055 1.352431 0.215380 0.109 Uiso 1 1 calc R U . . .
C15 C 0.3239(3) 1.1858(5) 0.22255(11) 0.0762(11) Uani 1 1 d . . . . .
H15 H 0.320324 1.158044 0.196308 0.091 Uiso 1 1 calc R U . . .
C1 C 0.1814(4) 0.6894(5) 0.47719(13) 0.1030(16) Uani 1 1 d . . . . .
H1 H 0.114456 0.712508 0.474658 0.124 Uiso 1 1 calc R U . . .
C17 C 0.2830(4) 1.3409(5) 0.27286(14) 0.1035(16) Uani 1 1 d . . . . .
H17 H 0.252069 1.420227 0.280722 0.124 Uiso 1 1 calc R U . . .
C3 C 0.3095(6) 0.5579(5) 0.50835(14) 0.1149(18) Uani 1 1 d . . . . .
H3 H 0.327785 0.492808 0.526712 0.138 Uiso 1 1 calc R U . . .
C2 C 0.2111(5) 0.5924(6) 0.50401(15) 0.115(2) Uani 1 1 d . . . . .
H2 H 0.163153 0.549547 0.519428 0.138 Uiso 1 1 calc R U . . .
C4 C 0.3818(4) 0.6196(4) 0.48553(12) 0.0967(14) Uani 1 1 d . . . . .
H4 H 0.448553 0.595985 0.488520 0.116 Uiso 1 1 calc R U . . .
O6 O 0.5341(2) 1.0565(3) 0.43773(8) 0.0952(10) Uani 1 1 d . . . . .
O5 O 0.5746(3) 1.1478(4) 0.38093(9) 0.1274(14) Uani 1 1 d . . . . .
C22 C 0.5325(3) 1.0578(4) 0.40264(12) 0.0688(10) Uani 1 1 d . . . . .
C20 C 0.6666(12) 1.2279(8) 0.4019(3) 0.276(10) Uani 1 1 d . . . . .
H20A H 0.668287 1.219156 0.430482 0.331 Uiso 1 1 calc R U . . .
H20B H 0.731430 1.208884 0.390381 0.331 Uiso 1 1 calc R U . . .
C21 C 0.5400(5) 0.6657(6) 0.3161(2) 0.149(3) Uani 1 1 d . . . . .
H21A H 0.560386 0.706306 0.291313 0.179 Uiso 1 1 calc R U . . .
H21B H 0.599665 0.637307 0.330108 0.179 Uiso 1 1 calc R U . . .
C24 C 0.4833(8) 0.5611(8) 0.3090(4) 0.267(6) Uani 1 1 d . . . . .
H24A H 0.478651 0.506835 0.332422 0.401 Uiso 1 1 calc R U . . .
H24B H 0.511916 0.509043 0.287954 0.401 Uiso 1 1 calc R U . . .
H24C H 0.417845 0.590837 0.301450 0.401 Uiso 1 1 calc R U . . .
C23 C 0.6287(7) 1.3327(15) 0.3902(3) 0.282(8) Uani 1 1 d . . . . .
H23A H 0.609935 1.323115 0.362944 0.424 Uiso 1 1 calc R U . . .
H23B H 0.676004 1.404705 0.392761 0.424 Uiso 1 1 calc R U . . .
H23C H 0.570559 1.352437 0.405765 0.424 Uiso 1 1 calc R U . . .

loop_
_atom_site_aniso_label
_atom_site_aniso_U_11
_atom_site_aniso_U_22
_atom_site_aniso_U_33
_atom_site_aniso_U_23
_atom_site_aniso_U_13
_atom_site_aniso_U_12
S1 0.0572(6) 0.0912(7) 0.0552(5) -0.0025(5) -0.0015(4) 0.0029(5)
N1 0.0606(17) 0.0735(19) 0.0541(17) 0.0081(15) -0.0010(14) 0.0014(15)
C12 0.056(2) 0.065(2) 0.0491(19) -0.0005(17) -0.0029(16) -0.0030(17)
O3 0.092(2) 0.0837(18) 0.092(2) -0.0161(16) 0.0167(17) -0.0001(17)
C11 0.0543(19) 0.068(2) 0.0501(19) 0.0055(17) 0.0008(15) -0.0019(17)
C8 0.061(2) 0.078(2) 0.0468(19) -0.0059(17) 0.0002(17) -0.0103(19)
C13 0.055(2) 0.077(2) 0.052(2) 0.0057(18) -0.0007(17) 0.0011(19)
C9 0.062(2) 0.070(2) 0.0479(19) 0.0009(17) 0.0009(16) -0.0095(18)
O1 0.0679(19) 0.152(3) 0.091(2) -0.001(2) 0.0151(17) -0.016(2)
C10 0.077(3) 0.081(3) 0.062(2) 0.010(2) 0.002(2) -0.006(2)
C14 0.062(2) 0.086(3) 0.054(2) 0.003(2) 0.0060(18) -0.001(2)
O2 0.087(2) 0.111(2) 0.105(2) 0.0447(19) 0.0022(18) 0.0112(19)
C7 0.064(3) 0.104(3) 0.060(2) -0.022(2) 0.014(2) -0.018(2)
O4 0.0610(18) 0.129(3) 0.123(3) 0.007(2) 0.0209(17) 0.0041(18)
C5 0.101(3) 0.073(3) 0.051(2) -0.0010(19) 0.011(2) -0.017(2)
C18 0.110(3) 0.090(3) 0.057(2) -0.003(2) -0.010(2) 0.027(3)
C19 0.071(3) 0.080(3) 0.064(2) 0.010(2) 0.002(2) 0.000(2)
C6 0.099(3) 0.085(3) 0.045(2) -0.0103(19) 0.019(2) -0.031(3)
C16 0.094(3) 0.110(4) 0.069(3) 0.015(3) -0.016(2) 0.023(3)
C15 0.072(2) 0.104(3) 0.052(2) 0.006(2) -0.0052(19) 0.002(2)
C1 0.117(4) 0.125(4) 0.067(3) -0.016(3) 0.030(3) -0.045(3)
C17 0.132(4) 0.098(3) 0.081(3) -0.002(3) -0.017(3) 0.043(3)
C3 0.184(6) 0.091(3) 0.069(3) 0.011(3) 0.019(4) -0.030(4)
C2 0.163(6) 0.113(4) 0.070(3) -0.001(3) 0.039(4) -0.053(4)
C4 0.143(4) 0.081(3) 0.065(3) 0.013(2) 0.012(3) -0.020(3)
O6 0.104(2) 0.120(2) 0.0615(18) 0.0048(16) -0.0210(15) -0.0246(19)
O5 0.179(3) 0.130(3) 0.0725(19) 0.0118(19) -0.026(2) -0.094(3)
C22 0.069(2) 0.084(3) 0.053(2) 0.010(2) -0.0088(19) -0.012(2)
C20 0.56(3) 0.140(7) 0.124(6) 0.016(6) -0.019(11) -0.200(12)
C21 0.154(6) 0.105(4) 0.187(6) -0.053(4) 0.063(5) -0.010(4)
C24 0.243(10) 0.168(7) 0.391(15) -0.126(9) 0.171(10) -0.070(8)
C23 0.146(7) 0.49(2) 0.216(12) -0.194(14) -0.027(7) -0.074(12)

loop_
_atom_type_symbol
_atom_type_description
_atom_type_scat_dispersion_real
_atom_type_scat_dispersion_imag
_atom_type_scat_source
C C 0.0033 0.0016 'International Tables Vol C Tables 4.2.6.8 and 6.1.1.4'
H H 0.0000 0.0000 'International Tables Vol C Tables 4.2.6.8 and 6.1.1.4'
N N 0.0061 0.0033 'International Tables Vol C Tables 4.2.6.8 and 6.1.1.4'
O O 0.0106 0.0060 'International Tables Vol C Tables 4.2.6.8 and 6.1.1.4'
S S 0.1246 0.1234 'International Tables Vol C Tables 4.2.6.8 and 6.1.1.4'

loop_
_geom_angle_atom_site_label_1
_geom_angle_atom_site_label_2
_geom_angle_atom_site_label_3
_geom_angle
_geom_angle_site_symmetry_1
_geom_angle_site_symmetry_3
_geom_angle_publ_flag
C8 S1 C12 89.58(16) . . ?
C12 N1 C13 122.2(3) . . ?
N1 C12 C11 121.4(3) . . ?
N1 C12 S1 127.4(3) . . ?
C11 C12 S1 111.0(2) . . ?
C19 O3 C21 115.6(4) . . ?
C9 C11 C12 105.3(3) . . ?
C9 C11 C19 113.4(3) . . ?
C12 C11 C19 108.1(3) . . ?
C9 C11 C22 109.5(3) . . ?
C12 C11 C22 110.2(3) . . ?
C19 C11 C22 110.2(3) . . ?
C9 C8 C7 122.3(4) . . ?
C9 C8 S1 116.4(3) . . ?
C7 C8 S1 121.3(3) . . ?
C18 C13 C14 119.6(3) . . ?
C18 C13 N1 121.9(3) . . ?
C14 C13 N1 118.2(3) . . ?
C8 C9 C10 122.4(3) . . ?
C8 C9 C11 114.9(3) . . ?
C10 C9 C11 122.7(3) . . ?
O2 C10 C5 122.8(4) . . ?
O2 C10 C9 121.1(4) . . ?
C5 C10 C9 116.1(4) . . ?
C15 C14 C13 119.7(4) . . ?
C15 C14 H14 120.1 . . ?
C13 C14 H14 120.1 . . ?
O1 C7 C6 124.4(4) . . ?
O1 C7 C8 119.0(4) . . ?
C6 C7 C8 116.6(4) . . ?
C6 C5 C4 119.6(4) . . ?
C6 C5 C10 121.5(4) . . ?
C4 C5 C10 118.8(4) . . ?
C13 C18 C17 120.0(4) . . ?
C13 C18 H18 120.0 . . ?
C17 C18 H18 120.0 . . ?
O4 C19 O3 126.0(4) . . ?
O4 C19 C11 126.0(4) . . ?
O3 C19 C11 107.9(3) . . ?
C5 C6 C1 120.2(5) . . ?
C5 C6 C7 120.8(3) . . ?
C1 C6 C7 119.0(5) . . ?
C15 C16 C17 119.2(4) . . ?
C15 C16 H16 120.4 . . ?
C17 C16 H16 120.4 . . ?
C16 C15 C14 120.7(4) . . ?
C16 C15 H15 119.6 . . ?
C14 C15 H15 119.6 . . ?
C2 C1 C6 118.7(5) . . ?
C2 C1 H1 120.7 . . ?
C6 C1 H1 120.7 . . ?
C18 C17 C16 120.7(4) . . ?
C18 C17 H17 119.7 . . ?
C16 C17 H17 119.7 . . ?
C2 C3 C4 120.2(5) . . ?
C2 C3 H3 119.9 . . ?
C4 C3 H3 119.9 . . ?
C3 C2 C1 121.4(5) . . ?
C3 C2 H2 119.3 . . ?
C1 C2 H2 119.3 . . ?
C3 C4 C5 120.0(5) . . ?
C3 C4 H4 120.0 . . ?
C5 C4 H4 120.0 . . ?
C22 O5 C20 115.0(4) . . ?
O6 C22 O5 124.6(4) . . ?
O6 C22 C11 122.7(3) . . ?
O5 C22 C11 112.4(3) . . ?
C23 C20 O5 87.9(11) . . ?
C23 C20 H20A 113.9 . . ?
O5 C20 H20A 114.0 . . ?
C23 C20 H20B 114.1 . . ?
O5 C20 H20B 114.1 . . ?
H20A C20 H20B 111.2 . . ?
C24 C21 O3 110.3(6) . . ?
C24 C21 H21A 109.6 . . ?
O3 C21 H21A 109.6 . . ?
C24 C21 H21B 109.5 . . ?
O3 C21 H21B 109.6 . . ?
H21A C21 H21B 108.1 . . ?
C21 C24 H24A 109.5 . . ?
C21 C24 H24B 109.5 . . ?
H24A C24 H24B 109.5 . . ?
C21 C24 H24C 109.4 . . ?
H24A C24 H24C 109.5 . . ?
H24B C24 H24C 109.5 . . ?
C20 C23 H23A 109.4 . . ?
C20 C23 H23B 109.5 . . ?
H23A C23 H23B 109.5 . . ?
C20 C23 H23C 109.6 . . ?
H23A C23 H23C 109.5 . . ?
H23B C23 H23C 109.5 . . ?

loop_
_geom_bond_atom_site_label_1
_geom_bond_atom_site_label_2
_geom_bond_distance
_geom_bond_site_symmetry_2
_geom_bond_publ_flag
S1 C8 1.746(4) . ?
S1 C12 1.800(3) . ?
N1 C12 1.261(4) . ?
N1 C13 1.420(4) . ?
C12 C11 1.533(4) . ?
O3 C19 1.320(5) . ?
O3 C21 1.469(6) . ?
C11 C9 1.501(5) . ?
C11 C19 1.535(5) . ?
C11 C22 1.543(5) . ?
C8 C9 1.337(5) . ?
C8 C7 1.486(5) . ?
C13 C18 1.358(5) . ?
C13 C14 1.390(5) . ?
C9 C10 1.480(5) . ?
O1 C7 1.227(5) . ?
C10 O2 1.212(4) . ?
C10 C5 1.482(5) . ?
C14 C15 1.377(5) . ?
C14 H14 0.9300 . ?
C7 C6 1.477(6) . ?
O4 C19 1.183(4) . ?
C5 C6 1.393(6) . ?
C5 C4 1.394(6) . ?
C18 C17 1.376(6) . ?
C18 H18 0.9300 . ?
C6 C1 1.404(6) . ?
C16 C15 1.356(6) . ?
C16 C17 1.381(6) . ?
C16 H16 0.9300 . ?
C15 H15 0.9300 . ?
C1 C2 1.382(7) . ?
C1 H1 0.9300 . ?
C17 H17 0.9300 . ?
C3 C2 1.370(7) . ?
C3 C4 1.381(6) . ?
C3 H3 0.9300 . ?
C2 H2 0.9300 . ?
C4 H4 0.9300 . ?
O6 C22 1.186(4) . ?
O5 C22 1.288(4) . ?
O5 C20 1.630(12) . ?
C20 C23 1.226(17) . ?
C20 H20A 0.9700 . ?
C20 H20B 0.9700 . ?
C21 C24 1.310(8) . ?
C21 H21A 0.9700 . ?
C21 H21B 0.9700 . ?
C24 H24A 0.9600 . ?
C24 H24B 0.9600 . ?
C24 H24C 0.9600 . ?
C23 H23A 0.9600 . ?
C23 H23B 0.9600 . ?
C23 H23C 0.9600 . ?

loop_
_geom_torsion_atom_site_label_1
_geom_torsion_atom_site_label_2
_geom_torsion_atom_site_label_3
_geom_torsion_atom_site_label_4
_geom_torsion
_geom_torsion_site_symmetry_1
_geom_torsion_site_symmetry_2
_geom_torsion_site_symmetry_3
_geom_torsion_site_symmetry_4
_geom_torsion_publ_flag
C13 N1 C12 C11 -175.8(3) . . . . ?
C13 N1 C12 S1 8.0(5) . . . . ?
C8 S1 C12 N1 161.7(3) . . . . ?
C8 S1 C12 C11 -14.8(2) . . . . ?
N1 C12 C11 C9 -159.5(3) . . . . ?
S1 C12 C11 C9 17.2(3) . . . . ?
N1 C12 C11 C19 -38.0(4) . . . . ?
S1 C12 C11 C19 138.7(3) . . . . ?
N1 C12 C11 C22 82.5(4) . . . . ?
S1 C12 C11 C22 -100.8(3) . . . . ?
C12 S1 C8 C9 8.2(3) . . . . ?
C12 S1 C8 C7 -168.7(3) . . . . ?
C12 N1 C13 C18 54.1(5) . . . . ?
C12 N1 C13 C14 -131.1(4) . . . . ?
C7 C8 C9 C10 -1.1(5) . . . . ?
S1 C8 C9 C10 -178.0(3) . . . . ?
C7 C8 C9 C11 178.0(3) . . . . ?
S1 C8 C9 C11 1.1(4) . . . . ?
C12 C11 C9 C8 -11.8(4) . . . . ?
C19 C11 C9 C8 -129.8(3) . . . . ?
C22 C11 C9 C8 106.7(3) . . . . ?
C12 C11 C9 C10 167.3(3) . . . . ?
C19 C11 C9 C10 49.3(4) . . . . ?
C22 C11 C9 C10 -74.2(4) . . . . ?
C8 C9 C10 O2 176.0(4) . . . . ?
C11 C9 C10 O2 -3.0(6) . . . . ?
C8 C9 C10 C5 -3.3(5) . . . . ?
C11 C9 C10 C5 177.7(3) . . . . ?
C18 C13 C14 C15 -1.9(5) . . . . ?
N1 C13 C14 C15 -176.8(3) . . . . ?
C9 C8 C7 O1 -174.8(4) . . . . ?
S1 C8 C7 O1 1.9(5) . . . . ?
C9 C8 C7 C6 4.0(5) . . . . ?
S1 C8 C7 C6 -179.2(3) . . . . ?
O2 C10 C5 C6 -174.5(4) . . . . ?
C9 C10 C5 C6 4.8(5) . . . . ?
O2 C10 C5 C4 2.5(6) . . . . ?
C9 C10 C5 C4 -178.1(3) . . . . ?
C14 C13 C18 C17 1.0(6) . . . . ?
N1 C13 C18 C17 175.7(4) . . . . ?
C21 O3 C19 O4 0.5(6) . . . . ?
C21 O3 C19 C11 179.2(4) . . . . ?
C9 C11 C19 O4 -135.5(4) . . . . ?
C12 C11 C19 O4 108.1(4) . . . . ?
C22 C11 C19 O4 -12.4(5) . . . . ?
C9 C11 C19 O3 45.8(4) . . . . ?
C12 C11 C19 O3 -70.6(4) . . . . ?
C22 C11 C19 O3 168.9(3) . . . . ?
C4 C5 C6 C1 -0.1(6) . . . . ?
C10 C5 C6 C1 176.9(4) . . . . ?
C4 C5 C6 C7 -179.0(3) . . . . ?
C10 C5 C6 C7 -2.0(6) . . . . ?
O1 C7 C6 C5 176.4(4) . . . . ?
C8 C7 C6 C5 -2.4(5) . . . . ?
O1 C7 C6 C1 -2.6(6) . . . . ?
C8 C7 C6 C1 178.7(3) . . . . ?
C17 C16 C15 C14 -0.4(7) . . . . ?
C13 C14 C15 C16 1.6(6) . . . . ?
C5 C6 C1 C2 -0.3(6) . . . . ?
C7 C6 C1 C2 178.7(4) . . . . ?
C13 C18 C17 C16 0.3(8) . . . . ?
C15 C16 C17 C18 -0.6(8) . . . . ?
C4 C3 C2 C1 -0.5(8) . . . . ?
C6 C1 C2 C3 0.5(8) . . . . ?
C2 C3 C4 C5 0.1(7) . . . . ?
C6 C5 C4 C3 0.2(6) . . . . ?
C10 C5 C4 C3 -176.9(4) . . . . ?
C20 O5 C22 O6 23.3(8) . . . . ?
C20 O5 C22 C11 -161.9(6) . . . . ?
C9 C11 C22 O6 12.2(5) . . . . ?
C12 C11 C22 O6 127.6(4) . . . . ?
C19 C11 C22 O6 -113.1(4) . . . . ?
C9 C11 C22 O5 -162.7(4) . . . . ?
C12 C11 C22 O5 -47.3(4) . . . . ?
C19 C11 C22 O5 72.0(4) . . . . ?
C22 O5 C20 C23 -132.4(9) . . . . ?
C19 O3 C21 C24 168.9(8) . . . . ?
